data_2242701
loop_
_publ_author_name
'Aydemir, Ercan'
'Kansiz, Sevgi'
'Dege, Necmi'
'Genc, Hasan'
'Gaidai, Snizhana V.'

_publ_section_title
;
 Crystal structure and Hirshfeld surface analysis of
 (<i>E</i>)-1-[(4,7-dimethylquinolin-2-yl)methylidene]semicarbazide
 dihydrate
;
_journal_coeditor_code XU5942
_journal_issue 11
_journal_name_full 'Acta Crystallographica Section E'
_journal_page_first 1674
_journal_page_last 1677
_journal_paper_doi 10.1107/S2056989018014925
_journal_volume 74
_journal_year 2018
_chemical_formula_iupac 'C13 H14 N4 O, 2H2 O'
_chemical_formula_moiety 'C13 H14 N4 O, 2(H2 O)'
_chemical_formula_sum 'C13 H18 N4 O3'
_chemical_formula_weight 278.31
_chemical_name_systematic
;
(<i>E</i>)-1-[(4,7-Dimethylquinolin-2-yl)methylidene]semicarbazide dihydrate
;
_space_group_crystal_system monoclinic
_space_group_IT_number 14
_space_group_name_Hall '-P 2yn'
_space_group_name_H-M_alt 'P 1 21/n 1'
_symmetry_space_group_name_Hall '-P 2yn'
_symmetry_space_group_name_H-M 'P 1 21/n 1'
_atom_sites_solution_hydrogens mixed
_audit_creation_method SHELXL-2017/1
_cell_angle_alpha 90
_cell_angle_beta 94.201(6)
_cell_angle_gamma 90
_cell_formula_units_Z 4
_cell_length_a 10.4731(7)
_cell_length_b 7.4612(5)
_cell_length_c 18.4906(14)
_cell_measurement_reflns_used 7023
_cell_measurement_temperature 296(2)
_cell_measurement_theta_max 29.93
_cell_measurement_theta_min 1.95
_cell_volume 1441.01(18)
_computing_cell_refinement
;
X-AREA (Stoe & Cie, 2002)
;
_computing_data_collection
;
X-AREA (Stoe & Cie, 2002)
;
_computing_data_reduction
;
X-RED32 (Stoe & Cie, 2002)
;
_computing_molecular_graphics
;
ORTEP-3 for Windows (Farrugia, 2012)
;
_computing_publication_material
;
WinGX (Farrugia, 2012) and PLATON (Spek, 2009)
;
_computing_structure_refinement
;
SHELXL2017 (Sheldrick, 2015<i>b</i>)
;
_computing_structure_solution
;
SHELXT2017 (Sheldrick, 2015<i>a</i>)
;
_diffrn_ambient_temperature 296(2)
_diffrn_detector_area_resol_mean 6.67
_diffrn_measured_fraction_theta_full 0.998
_diffrn_measured_fraction_theta_max 0.998
_diffrn_measurement_device_type 'Stoe IPDS 2'
_diffrn_measurement_method 'rotation method'
_diffrn_radiation_type MoK\a
_diffrn_radiation_wavelength 0.71073
_diffrn_reflns_av_R_equivalents 0.0488
_diffrn_reflns_av_unetI/netI 0.0543
_diffrn_reflns_limit_h_max 13
_diffrn_reflns_limit_h_min -13
_diffrn_reflns_limit_k_max 7
_diffrn_reflns_limit_k_min -9
_diffrn_reflns_limit_l_max 23
_diffrn_reflns_limit_l_min -23
_diffrn_reflns_number 9088
_diffrn_reflns_theta_full 25.242
_diffrn_reflns_theta_max 26.498
_diffrn_reflns_theta_min 2.169
_diffrn_source 'sealed X-ray tube, 12 x 0.4 mm long-fine focus'
_exptl_absorpt_coefficient_mu 0.093
_exptl_absorpt_correction_T_max 0.9835
_exptl_absorpt_correction_T_min 0.9530
_exptl_absorpt_correction_type integration
_exptl_absorpt_process_details
;
(X-RED32; Stoe & Cie, 2002)
;
_exptl_crystal_colour colorless
_exptl_crystal_density_diffrn 1.283
_exptl_crystal_description prism
_exptl_crystal_F_000 592
_exptl_crystal_size_max 0.720
_exptl_crystal_size_mid 0.410
_exptl_crystal_size_min 0.250
_refine_diff_density_max 0.207
_refine_diff_density_min -0.165
_refine_ls_extinction_method none
_refine_ls_goodness_of_fit_ref 0.857
_refine_ls_hydrogen_treatment constr
_refine_ls_matrix_type full
_refine_ls_number_parameters 189
_refine_ls_number_reflns 2981
_refine_ls_number_restraints 0
_refine_ls_restrained_S_all 0.857
_refine_ls_R_factor_all 0.0961
_refine_ls_R_factor_gt 0.0427
_refine_ls_shift/su_max 0.000
_refine_ls_shift/su_mean 0.000
_refine_ls_structure_factor_coef Fsqd
_refine_ls_weighting_details 'w=1/[\s^2^(Fo^2^)+(0.0475P)^2^] where P=(Fo^2^+2Fc^2^)/3'
_refine_ls_weighting_scheme calc
_refine_ls_wR_factor_gt 0.0865
_refine_ls_wR_factor_ref 0.0989
_reflns_number_gt 1564
_reflns_number_total 2981
_reflns_threshold_expression 'I > 2\s(I)'
_cod_data_source_file xu5942sup1.cif
_cod_data_source_block I
_cod_database_code 2242701
_shelx_space_group_comment
;
The symmetry employed for this shelxl refinement is uniquely defined
by the following loop, which should always be used as a source of
symmetry information in preference to the above space-group names.
They are only intended as comments.
;

loop_
_symmetry_equiv_pos_as_xyz
'x, y, z'
'-x+1/2, y+1/2, -z+1/2'
'-x, -y, -z'
'x-1/2, -y-1/2, z-1/2'

loop_
_atom_site_type_symbol
_atom_site_label
_atom_site_fract_x
_atom_site_fract_y
_atom_site_fract_z
_atom_site_U_iso_or_equiv
_atom_site_adp_type
_atom_site_calc_flag
_atom_site_occupancy
O O1 1.05531(11) 0.4361(2) 0.59020(6) 0.0639(4) Uani d 1
N N4 0.46860(13) 0.2933(2) 0.41455(7) 0.0520(4) Uani d 1
O O3 1.41681(15) 0.7083(2) 0.72180(7) 0.0809(5) Uani d 1
H H3A 1.358985 0.628748 0.723513 0.121 Uiso d 1
H H3B 1.449265 0.703015 0.681041 0.121 Uiso d 1
N N3 0.73918(13) 0.3228(2) 0.53869(7) 0.0512(4) Uani d 1
N N2 0.86130(13) 0.3854(2) 0.53533(8) 0.0563(4) Uani d 1
H H2 0.884164 0.432981 0.495938 0.068 Uiso calc 1
N N1 0.90821(15) 0.2915(2) 0.65190(8) 0.0666(5) Uani d 1
H H1A 0.959716 0.280022 0.690028 0.080 Uiso calc 1
H H1B 0.831568 0.249905 0.651516 0.080 Uiso calc 1
C C1 0.94666(17) 0.3726(3) 0.59415(9) 0.0513(5) Uani d 1
C C3 0.53144(15) 0.2811(2) 0.47886(9) 0.0478(5) Uani d 1
C C11 0.34215(16) 0.2435(3) 0.40929(10) 0.0514(5) Uani d 1
O O2 1.21793(18) 0.4846(3) 0.71357(9) 0.1137(7) Uani d 1
H H2B 1.196227 0.406526 0.743827 0.170 Uiso d 1
H H2C 1.169860 0.475672 0.674650 0.170 Uiso d 1
C C4 0.47587(17) 0.2176(3) 0.54060(10) 0.0533(5) Uani d 1
H H4 0.524750 0.211872 0.584605 0.064 Uiso calc 1
C C5 0.35095(17) 0.1640(2) 0.53701(9) 0.0526(5) Uani d 1
C C2 0.66482(16) 0.3413(3) 0.48165(9) 0.0507(5) Uani d 1
H H2A 0.695772 0.394234 0.440880 0.061 Uiso calc 1
C C6 0.27988(16) 0.1782(2) 0.46867(10) 0.0515(5) Uani d 1
C C10 0.27452(18) 0.2618(3) 0.34094(10) 0.0636(6) Uani d 1
H H10 0.317254 0.303577 0.301931 0.076 Uiso calc 1
C C7 0.14862(18) 0.1346(3) 0.45653(12) 0.0661(6) Uani d 1
H H7 0.104435 0.091112 0.494685 0.079 Uiso calc 1
C C9 0.14763(19) 0.2196(3) 0.33076(12) 0.0662(6) Uani d 1
C C12 0.2915(2) 0.0934(3) 0.60264(11) 0.0734(6) Uani d 1
H H12A 0.354999 0.088246 0.642736 0.110 Uiso calc 1
H H12B 0.258178 -0.024666 0.592665 0.110 Uiso calc 1
H H12C 0.223136 0.171292 0.614533 0.110 Uiso calc 1
C C8 0.08617(19) 0.1551(3) 0.39019(14) 0.0737(7) Uani d 1
H H8 -0.000175 0.125376 0.384002 0.088 Uiso calc 1
C C13 0.0751(2) 0.2446(4) 0.25749(13) 0.0981(9) Uani d 1
H H13A 0.128900 0.304520 0.225274 0.147 Uiso calc 1
H H13B -0.000100 0.315338 0.263038 0.147 Uiso calc 1
H H13C 0.050553 0.129586 0.237730 0.147 Uiso calc 1

loop_
_atom_site_aniso_label
_atom_site_aniso_U_11
_atom_site_aniso_U_22
_atom_site_aniso_U_33
_atom_site_aniso_U_12
_atom_site_aniso_U_13
_atom_site_aniso_U_23
O1 0.0413(7) 0.0946(11) 0.0541(8) -0.0070(7) -0.0073(6) 0.0052(7)
N4 0.0431(8) 0.0643(11) 0.0476(8) -0.0022(7) -0.0039(7) -0.0041(7)
O3 0.0725(10) 0.1144(14) 0.0546(8) -0.0238(9) -0.0030(7) -0.0119(8)
N3 0.0423(8) 0.0593(11) 0.0507(8) -0.0027(7) -0.0040(7) -0.0028(7)
N2 0.0411(8) 0.0792(12) 0.0473(8) -0.0071(8) -0.0054(7) 0.0062(8)
N1 0.0537(9) 0.0907(14) 0.0534(9) -0.0120(9) -0.0100(7) 0.0138(9)
C1 0.0453(11) 0.0588(13) 0.0485(10) 0.0021(9) -0.0067(8) -0.0030(9)
C3 0.0446(10) 0.0517(12) 0.0462(10) -0.0008(8) -0.0036(8) -0.0055(8)
C11 0.0424(10) 0.0546(13) 0.0560(11) -0.0008(9) -0.0044(8) -0.0088(9)
O2 0.1052(13) 0.164(2) 0.0684(10) -0.0673(13) -0.0153(10) 0.0070(11)
C4 0.0527(11) 0.0583(13) 0.0481(10) 0.0030(9) -0.0030(8) -0.0031(9)
C5 0.0520(11) 0.0513(12) 0.0548(10) 0.0021(9) 0.0057(9) -0.0027(9)
C2 0.0451(10) 0.0591(12) 0.0471(9) -0.0022(9) -0.0015(8) -0.0027(8)
C6 0.0455(10) 0.0461(12) 0.0629(11) -0.0018(9) 0.0041(9) -0.0066(9)
C10 0.0510(11) 0.0831(16) 0.0553(11) -0.0025(10) -0.0063(9) -0.0080(10)
C7 0.0488(11) 0.0660(15) 0.0835(14) -0.0096(10) 0.0060(10) -0.0029(11)
C9 0.0500(11) 0.0723(15) 0.0740(14) -0.0004(11) -0.0113(11) -0.0139(12)
C12 0.0686(13) 0.0830(17) 0.0703(13) -0.0015(12) 0.0163(11) 0.0085(11)
C8 0.0430(11) 0.0739(16) 0.1022(17) -0.0071(10) -0.0098(12) -0.0148(13)
C13 0.0682(15) 0.128(2) 0.0921(17) 0.0009(14) -0.0359(13) -0.0158(15)

loop_
_atom_type_symbol
_atom_type_description
_atom_type_scat_dispersion_real
_atom_type_scat_dispersion_imag
_atom_type_scat_source
C C 0.0033 0.0016 'International Tables Vol C Tables 4.2.6.8 and 6.1.1.4'
H H 0.0000 0.0000 'International Tables Vol C Tables 4.2.6.8 and 6.1.1.4'
N N 0.0061 0.0033 'International Tables Vol C Tables 4.2.6.8 and 6.1.1.4'
O O 0.0106 0.0060 'International Tables Vol C Tables 4.2.6.8 and 6.1.1.4'

loop_
_geom_angle_atom_site_label_1
_geom_angle_atom_site_label_2
_geom_angle_atom_site_label_3
_geom_angle
C3 N4 C11 117.43(16)
H3A O3 H3B 109.5
C2 N3 N2 116.30(15)
C1 N2 N3 120.14(16)
C1 N2 H2 119.9
N3 N2 H2 119.9
C1 N1 H1A 120.0
C1 N1 H1B 120.0
H1A N1 H1B 120.0
O1 C1 N1 124.08(15)
O1 C1 N2 118.59(17)
N1 C1 N2 117.33(17)
N4 C3 C4 123.22(15)
N4 C3 C2 114.97(16)
C4 C3 C2 121.80(14)
N4 C11 C6 122.64(15)
N4 C11 C10 117.17(18)
C6 C11 C10 120.19(16)
H2B O2 H2C 109.5
C5 C4 C3 120.88(15)
C5 C4 H4 119.6
C3 C4 H4 119.6
C4 C5 C6 117.28(17)
C4 C5 C12 121.14(16)
C6 C5 C12 121.58(17)
N3 C2 C3 121.35(17)
N3 C2 H2A 119.3
C3 C2 H2A 119.3
C11 C6 C7 117.21(17)
C11 C6 C5 118.53(15)
C7 C6 C5 124.24(19)
C9 C10 C11 121.4(2)
C9 C10 H10 119.3
C11 C10 H10 119.3
C8 C7 C6 121.1(2)
C8 C7 H7 119.5
C6 C7 H7 119.5
C10 C9 C8 118.05(18)
C10 C9 C13 120.9(2)
C8 C9 C13 121.01(19)
C5 C12 H12A 109.5
C5 C12 H12B 109.5
H12A C12 H12B 109.5
C5 C12 H12C 109.5
H12A C12 H12C 109.5
H12B C12 H12C 109.5
C7 C8 C9 122.02(18)
C7 C8 H8 119.0
C9 C8 H8 119.0
C9 C13 H13A 109.5
C9 C13 H13B 109.5
H13A C13 H13B 109.5
C9 C13 H13C 109.5
H13A C13 H13C 109.5
H13B C13 H13C 109.5

loop_
_geom_bond_atom_site_label_1
_geom_bond_atom_site_label_2
_geom_bond_distance
O1 C1 1.240(2)
N4 C3 1.3193(19)
N4 C11 1.372(2)
O3 H3A 0.8500
O3 H3B 0.8500
N3 C2 1.2719(19)
N3 N2 1.3673(19)
N2 C1 1.360(2)
N2 H2 0.8600
N1 C1 1.316(2)
N1 H1A 0.8600
N1 H1B 0.8600
C3 C4 1.401(2)
C3 C2 1.465(2)
C11 C6 1.405(3)
C11 C10 1.409(2)
O2 H2B 0.8500
O2 H2C 0.8501
C4 C5 1.365(2)
C4 H4 0.9300
C5 C6 1.423(2)
C5 C12 1.500(3)
C2 H2A 0.9300
C6 C7 1.414(3)
C10 C9 1.365(3)
C10 H10 0.9300
C7 C8 1.356(3)
C7 H7 0.9300
C9 C8 1.399(3)
C9 C13 1.515(3)
C12 H12A 0.9600
C12 H12B 0.9600
C12 H12C 0.9600
C8 H8 0.9300
C13 H13A 0.9600
C13 H13B 0.9600
C13 H13C 0.9600

loop_
_geom_hbond_atom_site_label_D
_geom_hbond_atom_site_label_H
_geom_hbond_atom_site_label_A
_geom_hbond_site_symmetry_A
_geom_hbond_distance_DH
_geom_hbond_distance_HA
_geom_hbond_distance_DA
_geom_hbond_angle_DHA
_geom_hbond_publ_flag
N1 H1A O3 2_746 0.86 2.08 2.9277(18) 170.7 yes
N2 H2 O1 3_766 0.86 2.01 2.867(2) 174.5 yes
O2 H2B O3 2_746 0.85 2.03 2.814 153.8 yes
O2 H2C O1 1_555 0.85 1.92 2.769 174.9 yes
O3 H3A O2 1_555 0.85 1.83 2.665 168.8 yes
O3 H3B N4 3_766 0.85 2.02 2.8706000 176.2 yes

loop_
_geom_torsion_atom_site_label_1
_geom_torsion_atom_site_label_2
_geom_torsion_atom_site_label_3
_geom_torsion_atom_site_label_4
_geom_torsion
C2 N3 N2 C1 179.33(17)
N3 N2 C1 O1 -177.53(16)
N3 N2 C1 N1 2.9(3)
C11 N4 C3 C4 1.1(3)
C11 N4 C3 C2 -178.14(16)
C3 N4 C11 C6 -1.3(3)
C3 N4 C11 C10 178.17(17)
N4 C3 C4 C5 0.0(3)
C2 C3 C4 C5 179.24(18)
C3 C4 C5 C6 -1.0(3)
C3 C4 C5 C12 179.09(19)
N2 N3 C2 C3 -179.41(16)
N4 C3 C2 N3 -174.01(17)
C4 C3 C2 N3 6.7(3)
N4 C11 C6 C7 178.87(18)
C10 C11 C6 C7 -0.6(3)
N4 C11 C6 C5 0.3(3)
C10 C11 C6 C5 -179.15(17)
C4 C5 C6 C11 0.9(3)
C12 C5 C6 C11 -179.24(19)
C4 C5 C6 C7 -177.62(18)
C12 C5 C6 C7 2.3(3)
N4 C11 C10 C9 -178.52(18)
C6 C11 C10 C9 0.9(3)
C11 C6 C7 C8 0.1(3)
C5 C6 C7 C8 178.57(19)
C11 C10 C9 C8 -0.8(3)
C11 C10 C9 C13 178.36(19)
C6 C7 C8 C9 0.1(3)
C10 C9 C8 C7 0.2(3)
C13 C9 C8 C7 -178.9(2)

_cod_database_fobs_code 2242701
